data_4070576
loop_
_publ_author_name
'Liu, Wei'
'Wang, Ru'
'Zhou, Xin-Hui'
'Zuo, Jing-Lin'
'You, Xiao-Zeng'

_publ_section_title
;
 Syntheses, Structures, and Properties of Tricarbonyl Rhenium(I)
 Heteronuclear Complexes with a New Bridging Ligand Containing Coupled
 Bis(2-pyridyl) and 1,2-Dithiolene Units
;
_journal_issue 1
_journal_name_full Organometallics
_journal_page_first 126
_journal_paper_doi 10.1021/om700776s
_journal_volume 27
_journal_year 2008
_chemical_formula_sum 'C25 H18 Br Cl6 N4 O3 Re S4'
_chemical_formula_weight 1029.48
_chemical_name_systematic
; 
 ? 
;
_space_group_IT_number 14
_symmetry_cell_setting monoclinic
_symmetry_space_group_name_Hall '-P 2ybc'
_symmetry_space_group_name_H-M 'P 1 21/c 1'
_atom_sites_solution_hydrogens geom
_atom_sites_solution_primary direct
_atom_sites_solution_secondary difmap
_audit_creation_method SHELXL-97
_cell_angle_alpha 90.00
_cell_angle_beta 116.61(3)
_cell_angle_gamma 90.00
_cell_formula_units_Z 4
_cell_length_a 17.761(8)
_cell_length_b 10.191(4)
_cell_length_c 22.264(7)
_cell_measurement_reflns_used 2313
_cell_measurement_temperature 293(2)
_cell_measurement_theta_max 21.5
_cell_measurement_theta_min 1.5
_cell_volume 3603(3)
_computing_cell_refinement 'Bruker SMART'
_computing_data_collection 'Bruker SMART'
_computing_data_reduction 'Bruker SAINT'
_computing_molecular_graphics 'Bruker SHELXTL'
_computing_publication_material 'Bruker SHELXTL'
_computing_structure_refinement 'SHELXL-97 (Sheldrick, 1997)'
_computing_structure_solution 'SHELXS-97 (Sheldrick, 1990)'
_diffrn_ambient_temperature 293(2)
_diffrn_measured_fraction_theta_full 0.941
_diffrn_measured_fraction_theta_max 0.941
_diffrn_radiation_monochromator graphite
_diffrn_radiation_source 'fine-focus sealed tube'
_diffrn_radiation_type MoK\a
_diffrn_radiation_wavelength 0.71073
_diffrn_reflns_av_R_equivalents 0.1062
_diffrn_reflns_av_sigmaI/netI 0.1596
_diffrn_reflns_limit_h_max 23
_diffrn_reflns_limit_h_min -15
_diffrn_reflns_limit_k_max 13
_diffrn_reflns_limit_k_min -13
_diffrn_reflns_limit_l_max 29
_diffrn_reflns_limit_l_min -29
_diffrn_reflns_number 21088
_diffrn_reflns_theta_full 28.33
_diffrn_reflns_theta_max 28.33
_diffrn_reflns_theta_min 1.87
_exptl_absorpt_coefficient_mu 5.192
_exptl_absorpt_correction_T_max 0.4232
_exptl_absorpt_correction_T_min 0.4232
_exptl_absorpt_correction_type none
_exptl_absorpt_process_details 'SADABS; Bruker(2000)'
_exptl_crystal_colour yellow
_exptl_crystal_density_diffrn 1.898
_exptl_crystal_density_method 'not measured'
_exptl_crystal_description plate
_exptl_crystal_F_000 1984
_exptl_crystal_size_max 0.20
_exptl_crystal_size_mid 0.20
_exptl_crystal_size_min 0.20
_refine_diff_density_max 3.490
_refine_diff_density_min -2.350
_refine_diff_density_rms 0.221
_refine_ls_extinction_method none
_refine_ls_goodness_of_fit_ref 1.001
_refine_ls_hydrogen_treatment constr
_refine_ls_matrix_type full
_refine_ls_number_parameters 397
_refine_ls_number_reflns 8462
_refine_ls_number_restraints 0
_refine_ls_restrained_S_all 1.001
_refine_ls_R_factor_all 0.1567
_refine_ls_R_factor_gt 0.0853
_refine_ls_shift/su_max 0.100
_refine_ls_shift/su_mean 0.004
_refine_ls_structure_factor_coef Fsqd
_refine_ls_weighting_details 'calc w=1/[\s^2^(Fo^2^)+(0.0899P)^2^+0.0000P] where P=(Fo^2^+2Fc^2^)/3'
_refine_ls_weighting_scheme calc
_refine_ls_wR_factor_gt 0.1843
_refine_ls_wR_factor_ref 0.2121
_reflns_number_gt 4667
_reflns_number_total 8462
_reflns_threshold_expression >2sigma(I)
_cod_data_source_file om700776s-file004.cif
_cod_data_source_block sad
_cod_original_cell_volume 3603(2)
_cod_original_sg_symbol_H-M P21/c
_cod_database_code 4070576

loop_
_symmetry_equiv_pos_as_xyz
'x, y, z'
'-x, y+1/2, -z+1/2'
'-x, -y, -z'
'x, -y-1/2, z-1/2'

loop_
_atom_site_label
_atom_site_type_symbol
_atom_site_fract_x
_atom_site_fract_y
_atom_site_fract_z
_atom_site_U_iso_or_equiv
_atom_site_adp_type
_atom_site_occupancy
_atom_site_symmetry_multiplicity
_atom_site_calc_flag
_atom_site_refinement_flags
Re1 Re 0.93979(3) 0.52944(5) 0.67411(2) 0.04160(18) Uani 1 1 d .
Br1 Br 0.93736(9) 0.49124(13) 0.55670(7) 0.0587(4) Uani 1 1 d .
S1 S 0.7019(2) 0.6513(3) 0.73848(16) 0.0549(9) Uani 1 1 d .
S2 S 0.7307(2) 0.3726(3) 0.76717(17) 0.0586(9) Uani 1 1 d .
S3 S 0.7027(2) 0.7190(4) 0.86903(18) 0.0663(10) Uani 1 1 d .
S4 S 0.7279(3) 0.3922(4) 0.90002(19) 0.0711(11) Uani 1 1 d .
O1 O 1.1013(6) 0.3740(9) 0.7576(5) 0.065(2) Uani 1 1 d .
O2 O 1.0565(7) 0.7655(9) 0.6968(5) 0.071(3) Uani 1 1 d .
O3 O 0.9317(6) 0.5813(9) 0.8048(4) 0.061(2) Uani 1 1 d .
N1 N 0.8556(6) 0.3580(9) 0.6487(4) 0.041(2) Uani 1 1 d .
N2 N 0.8212(6) 0.6358(9) 0.6181(4) 0.041(2) Uani 1 1 d .
N3 N 0.9265(9) 0.5192(15) 1.0372(8) 0.089(4) Uani 1 1 d .
N4 N 0.7503(12) 1.0315(16) 0.7958(11) 0.127(7) Uani 1 1 d .
C1 C 1.0413(8) 0.4306(11) 0.7258(5) 0.041(3) Uani 1 1 d .
C2 C 1.0112(9) 0.6777(13) 0.6887(6) 0.056(3) Uani 1 1 d .
C3 C 0.9334(8) 0.5628(11) 0.7559(6) 0.042(3) Uani 1 1 d .
C4 C 0.8813(7) 0.2407(12) 0.6349(6) 0.047(3) Uani 1 1 d .
H4 H 0.9312 0.2382 0.6310 0.057 Uiso 1 1 d R
C5 C 0.8380(10) 0.1287(13) 0.6267(8) 0.074(4) Uani 1 1 d .
H5 H 0.8584 0.0502 0.6183 0.089 Uiso 1 1 d R
C6 C 0.7626(10) 0.1318(14) 0.6311(8) 0.077(5) Uani 1 1 d .
H6 H 0.7318 0.0554 0.6265 0.092 Uiso 1 1 d R
C7 C 0.7345(9) 0.2483(13) 0.6421(7) 0.060(4) Uani 1 1 d .
H7 H 0.6831 0.2524 0.6437 0.072 Uiso 1 1 d R
C8 C 0.7814(8) 0.3612(12) 0.6512(5) 0.046(3) Uani 1 1 d .
C9 C 0.7537(7) 0.4923(11) 0.6658(6) 0.045(3) Uani 1 1 d .
C10 C 0.7504(7) 0.6063(12) 0.6224(5) 0.043(3) Uani 1 1 d .
C11 C 0.6773(8) 0.6747(14) 0.5906(6) 0.060(4) Uani 1 1 d .
H11 H 0.6301 0.6525 0.5963 0.072 Uiso 1 1 d R
C12 C 0.6752(10) 0.7768(15) 0.5503(7) 0.071(4) Uani 1 1 d .
H12 H 0.6255 0.8232 0.5264 0.085 Uiso 1 1 d R
C13 C 0.7468(10) 0.8102(13) 0.5453(6) 0.063(4) Uani 1 1 d .
H13 H 0.7464 0.8822 0.5195 0.075 Uiso 1 1 d R
C14 C 0.8181(9) 0.7397(12) 0.5775(6) 0.053(3) Uani 1 1 d .
H14 H 0.8657 0.7614 0.5722 0.064 Uiso 1 1 d R
C15 C 0.7305(8) 0.5040(10) 0.7151(6) 0.044(3) Uani 1 1 d .
C16 C 0.7256(8) 0.4709(12) 0.8300(6) 0.050(3) Uani 1 1 d .
C17 C 0.7130(8) 0.6022(16) 0.8159(6) 0.063(4) Uani 1 1 d .
C18 C 0.8097(10) 0.7811(16) 0.9126(7) 0.079(5) Uani 1 1 d .
H18A H 0.8462 0.7084 0.9363 0.095 Uiso 1 1 d R
H18B H 0.8118 0.8436 0.9462 0.095 Uiso 1 1 d R
C19 C 0.8453(9) 0.8457(15) 0.8708(8) 0.074(4) Uani 1 1 d .
H19A H 0.8549 0.7794 0.8437 0.089 Uiso 1 1 d R
H19B H 0.8994 0.8838 0.9003 0.089 Uiso 1 1 d R
C20 C 0.7926(11) 0.9460(16) 0.8273(10) 0.078(5) Uani 1 1 d .
C21 C 0.8156(9) 0.2793(13) 0.9241(7) 0.073(4) Uani 1 1 d .
H21A H 0.8039 0.2192 0.8871 0.088 Uiso 1 1 d R
H21B H 0.8197 0.2279 0.9621 0.088 Uiso 1 1 d R
C22 C 0.9011(10) 0.3458(16) 0.9430(8) 0.083(5) Uani 1 1 d .
H22A H 0.9008 0.3890 0.9041 0.099 Uiso 1 1 d R
H22B H 0.9459 0.2811 0.9593 0.099 Uiso 1 1 d R
C23 C 0.9142(11) 0.4424(17) 0.9959(8) 0.077(5) Uani 1 1 d .
C24 C 0.5909(17) 0.389(3) 0.4226(15) 0.155(10) Uani 1 1 d .
H24 H 0.5854 0.3284 0.3867 0.186 Uiso 1 1 d R
C25 C 0.4392(18) 0.540(6) 0.810(2) 0.28(3) Uani 1 1 d .
H25 H 0.3791 0.5420 0.7789 0.398 Uiso 1 1 d R
Cl1 Cl 0.5234(8) 0.5169(14) 0.3936(7) 0.296(7) Uani 1 1 d .
Cl2 Cl 0.6949(4) 0.4489(7) 0.4678(4) 0.152(3) Uani 1 1 d .
Cl3 Cl 0.5654(6) 0.3173(15) 0.4802(6) 0.303(8) Uani 1 1 d .
Cl4 Cl 0.4827(8) 0.6685(16) 0.8144(13) 0.52(2) Uani 1 1 d .
Cl5 Cl 0.4935(9) 0.4202(17) 0.7911(7) 0.324(8) Uani 1 1 d .
Cl6 Cl 0.4571(11) 0.5037(18) 0.8913(10) 0.370(11) Uani 1 1 d .

loop_
_atom_site_aniso_label
_atom_site_aniso_U_11
_atom_site_aniso_U_22
_atom_site_aniso_U_33
_atom_site_aniso_U_23
_atom_site_aniso_U_13
_atom_site_aniso_U_12
Re1 0.0569(3) 0.0296(3) 0.0419(3) -0.0009(2) 0.0254(2) -0.0007(2)
Br1 0.0780(9) 0.0557(9) 0.0509(7) 0.0025(6) 0.0366(7) 0.0105(7)
S1 0.079(2) 0.0426(19) 0.0521(19) -0.0014(15) 0.0377(18) 0.0050(17)
S2 0.088(3) 0.0345(19) 0.064(2) -0.0024(15) 0.043(2) -0.0065(17)
S3 0.092(3) 0.059(2) 0.066(2) -0.0172(18) 0.051(2) -0.012(2)
S4 0.086(3) 0.077(3) 0.062(2) 0.0102(19) 0.044(2) -0.012(2)
O1 0.062(6) 0.056(7) 0.069(6) 0.002(5) 0.024(5) 0.005(5)
O2 0.104(8) 0.044(6) 0.079(6) -0.003(5) 0.054(6) -0.026(6)
O3 0.085(7) 0.045(5) 0.049(5) -0.007(4) 0.027(5) 0.004(5)
N1 0.056(6) 0.033(6) 0.036(5) -0.010(4) 0.022(5) -0.003(5)
N2 0.063(7) 0.027(5) 0.040(5) -0.001(4) 0.029(5) 0.007(5)
N3 0.072(9) 0.102(12) 0.090(10) -0.008(9) 0.036(8) -0.021(8)
N4 0.124(15) 0.058(11) 0.173(18) 0.003(11) 0.042(13) -0.008(10)
C1 0.055(8) 0.034(7) 0.030(6) -0.010(5) 0.017(6) -0.002(6)
C2 0.099(11) 0.038(8) 0.057(8) -0.001(6) 0.058(8) -0.001(7)
C3 0.061(8) 0.032(7) 0.035(6) 0.000(5) 0.023(6) 0.000(5)
C4 0.046(7) 0.042(8) 0.051(7) -0.003(6) 0.019(6) 0.005(6)
C5 0.110(12) 0.025(7) 0.115(13) -0.005(8) 0.075(11) -0.001(8)
C6 0.113(13) 0.041(9) 0.099(11) -0.026(8) 0.067(11) -0.023(8)
C7 0.069(9) 0.050(9) 0.075(9) -0.020(7) 0.046(8) -0.016(7)
C8 0.058(8) 0.040(7) 0.035(6) -0.007(5) 0.018(6) -0.007(6)
C9 0.050(7) 0.043(8) 0.048(7) 0.001(5) 0.027(6) 0.003(6)
C10 0.051(8) 0.039(7) 0.036(6) 0.004(5) 0.018(6) 0.008(6)
C11 0.061(9) 0.069(10) 0.058(8) 0.005(7) 0.033(7) 0.008(8)
C12 0.084(11) 0.065(11) 0.056(9) 0.001(7) 0.025(8) 0.024(8)
C13 0.110(12) 0.040(8) 0.055(8) 0.002(6) 0.052(9) 0.010(8)
C14 0.085(10) 0.036(7) 0.046(7) 0.004(6) 0.036(7) 0.007(7)
C15 0.052(7) 0.024(7) 0.056(7) -0.008(5) 0.025(6) -0.007(5)
C16 0.058(8) 0.037(7) 0.053(7) -0.014(6) 0.026(6) -0.007(6)
C17 0.061(9) 0.095(13) 0.043(7) -0.011(7) 0.033(7) 0.002(8)
C18 0.101(12) 0.071(11) 0.053(9) -0.006(8) 0.024(9) -0.016(9)
C19 0.076(10) 0.056(10) 0.083(11) -0.012(8) 0.029(9) -0.008(8)
C20 0.086(12) 0.048(11) 0.103(13) -0.010(9) 0.046(11) -0.012(9)
C21 0.099(12) 0.035(8) 0.081(10) 0.030(7) 0.035(9) 0.008(8)
C22 0.104(13) 0.057(10) 0.094(12) -0.003(9) 0.051(11) 0.008(9)
C23 0.093(12) 0.082(13) 0.062(10) -0.011(9) 0.041(9) -0.015(9)
C24 0.17(2) 0.12(2) 0.21(3) 0.00(2) 0.12(2) 0.026(19)
C25 0.10(2) 0.50(8) 0.28(5) -0.20(5) 0.11(3) -0.06(3)
Cl1 0.196(10) 0.314(18) 0.296(16) 0.114(12) 0.038(10) 0.012(9)
Cl2 0.139(5) 0.158(6) 0.183(6) -0.074(5) 0.095(5) -0.034(4)
Cl3 0.187(9) 0.39(2) 0.263(12) 0.124(13) 0.040(8) -0.066(10)
Cl4 0.152(10) 0.212(15) 1.07(6) 0.15(2) 0.148(18) -0.011(9)
Cl5 0.254(13) 0.39(2) 0.275(14) -0.079(15) 0.072(11) 0.055(13)
Cl6 0.322(19) 0.52(4) 0.32(2) 0.092(17) 0.190(18) 0.086(16)

loop_
_atom_type_symbol
_atom_type_description
_atom_type_scat_dispersion_real
_atom_type_scat_dispersion_imag
_atom_type_scat_source
C C 0.0033 0.0016 'International Tables Vol C Tables 4.2.6.8 and 6.1.1.4'
H H 0.0000 0.0000 'International Tables Vol C Tables 4.2.6.8 and 6.1.1.4'
Br Br -0.2901 2.4595 'International Tables Vol C Tables 4.2.6.8 and 6.1.1.4'
Cl Cl 0.1484 0.1585 'International Tables Vol C Tables 4.2.6.8 and 6.1.1.4'
N N 0.0061 0.0033 'International Tables Vol C Tables 4.2.6.8 and 6.1.1.4'
O O 0.0106 0.0060 'International Tables Vol C Tables 4.2.6.8 and 6.1.1.4'
Re Re -1.0185 7.2310 'International Tables Vol C Tables 4.2.6.8 and 6.1.1.4'
S S 0.1246 0.1234 'International Tables Vol C Tables 4.2.6.8 and 6.1.1.4'

loop_
_geom_angle_atom_site_label_1
_geom_angle_atom_site_label_2
_geom_angle_atom_site_label_3
_geom_angle
C2 Re1 C3 90.9(5)
C2 Re1 C1 86.5(5)
C3 Re1 C1 87.9(5)
C2 Re1 N2 95.8(5)
C3 Re1 N2 90.1(4)
C1 Re1 N2 176.9(4)
C2 Re1 N1 175.3(4)
C3 Re1 N1 93.6(4)
C1 Re1 N1 94.8(4)
N2 Re1 N1 83.0(4)
C2 Re1 Br1 90.0(3)
C3 Re1 Br1 175.7(4)
C1 Re1 Br1 96.3(3)
N2 Re1 Br1 85.6(2)
N1 Re1 Br1 85.4(2)
C17 S1 C15 97.6(7)
C16 S2 C15 96.0(6)
C17 S3 C18 101.4(7)
C16 S4 C21 103.3(6)
C8 N1 C4 117.7(10)
C8 N1 Re1 122.4(7)
C4 N1 Re1 119.7(8)
C10 N2 C14 117.2(10)
C10 N2 Re1 122.9(7)
C14 N2 Re1 119.9(8)
O1 C1 Re1 178.3(10)
O2 C2 Re1 177.6(11)
O3 C3 Re1 178.2(11)
C5 C4 N1 123.2(12)
C5 C4 H4 118.4
N1 C4 H4 118.3
C4 C5 C6 118.8(13)
C4 C5 H5 120.6
C6 C5 H5 120.6
C7 C6 C5 118.6(13)
C7 C6 H6 120.7
C5 C6 H6 120.7
C6 C7 C8 120.8(13)
C6 C7 H7 119.6
C8 C7 H7 119.6
N1 C8 C7 120.7(11)
N1 C8 C9 116.8(10)
C7 C8 C9 122.5(11)
C15 C9 C10 121.6(10)
C15 C9 C8 120.3(10)
C10 C9 C8 118.1(10)
N2 C10 C11 123.9(11)
N2 C10 C9 117.0(10)
C11 C10 C9 119.0(11)
C10 C11 C12 118.1(13)
C10 C11 H11 121.0
C12 C11 H11 120.9
C11 C12 C13 119.4(13)
C11 C12 H12 120.3
C13 C12 H12 120.3
C14 C13 C12 120.6(13)
C14 C13 H13 119.6
C12 C13 H13 119.7
C13 C14 N2 120.7(12)
C13 C14 H14 119.7
N2 C14 H14 119.6
C9 C15 S1 124.1(9)
C9 C15 S2 124.0(9)
S1 C15 S2 111.8(7)
C17 C16 S4 126.2(9)
C17 C16 S2 115.9(9)
S4 C16 S2 117.6(8)
C16 C17 S1 116.5(9)
C16 C17 S3 124.6(9)
S1 C17 S3 118.8(10)
C19 C18 S3 117.0(10)
C19 C18 H18A 107.9
S3 C18 H18A 108.0
C19 C18 H18B 108.1
S3 C18 H18B 108.1
H18A C18 H18B 107.3
C20 C19 C18 113.9(14)
C20 C19 H19A 108.7
C18 C19 H19A 108.8
C20 C19 H19B 108.8
C18 C19 H19B 108.8
H19A C19 H19B 107.6
N4 C20 C19 175(2)
C22 C21 S4 114.4(10)
C22 C21 H21A 108.7
S4 C21 H21A 108.7
C22 C21 H21B 108.6
S4 C21 H21B 108.6
H21A C21 H21B 107.6
C23 C22 C21 107.3(13)
C23 C22 H22A 110.3
C21 C22 H22A 110.2
C23 C22 H22B 110.3
C21 C22 H22B 110.3
H22A C22 H22B 108.5
N3 C23 C22 178.1(18)
Cl1 C24 Cl3 103.6(14)
Cl1 C24 Cl2 109.5(17)
Cl3 C24 Cl2 106.3(17)
Cl1 C24 H24 112.3
Cl3 C24 H24 112.3
Cl2 C24 H24 112.3
Cl4 C25 Cl6 106(2)
Cl4 C25 Cl5 107(2)
Cl6 C25 Cl5 104(3)
Cl4 C25 H25 112.9
Cl6 C25 H25 112.7
Cl5 C25 H25 112.7

loop_
_geom_bond_atom_site_label_1
_geom_bond_atom_site_label_2
_geom_bond_distance
Re1 C2 1.905(14)
Re1 C3 1.906(11)
Re1 C1 1.931(13)
Re1 N2 2.194(9)
Re1 N1 2.203(9)
Re1 Br1 2.6240(15)
S1 C17 1.720(13)
S1 C15 1.739(11)
S2 C16 1.754(12)
S2 C15 1.770(12)
S3 C17 1.744(14)
S3 C18 1.817(15)
S4 C16 1.738(13)
S4 C21 1.814(14)
O1 C1 1.138(13)
O2 C2 1.162(14)
O3 C3 1.118(12)
N1 C8 1.344(14)
N1 C4 1.363(14)
N2 C10 1.336(14)
N2 C14 1.378(14)
N3 C23 1.152(19)
N4 C20 1.16(2)
C4 C5 1.341(17)
C4 H4 0.9301
C5 C6 1.388(18)
C5 H5 0.9300
C6 C7 1.352(18)
C6 H6 0.9300
C7 C8 1.381(17)
C7 H7 0.9300
C8 C9 1.508(16)
C9 C15 1.338(16)
C9 C10 1.496(16)
C10 C11 1.360(16)
C11 C12 1.364(19)
C11 H11 0.9300
C12 C13 1.369(18)
C12 H12 0.9299
C13 C14 1.349(18)
C13 H13 0.9300
C14 H14 0.9300
C16 C17 1.370(19)
C18 C19 1.492(19)
C18 H18A 0.9701
C18 H18B 0.9701
C19 C20 1.43(2)
C19 H19A 0.9701
C19 H19B 0.9701
C21 C22 1.539(19)
C21 H21A 0.9701
C21 H21B 0.9699
C22 C23 1.47(2)
C22 H22A 0.9701
C22 H22B 0.9700
C24 Cl1 1.69(3)
C24 Cl3 1.71(3)
C24 Cl2 1.77(3)
C24 H24 0.9799
C25 Cl4 1.50(5)
C25 Cl6 1.72(5)
C25 Cl5 1.73(4)
C25 H25 0.9801
